data_4104076
loop_
_publ_author_name
'Neal P. Mankad'
'William E. Antholine'
'Robert K. Szilagyi'
'Jonas C. Peters'

_publ_section_title
;
 Three-Coordinate Copper(I) Amido and Aminyl Radical Complexes
;
_journal_name_full 'Journal of the American Chemical Society'
_journal_page_first 3878
_journal_page_last 3880
_journal_paper_doi 10.1021/ja809834k
_journal_volume 131
_journal_year 2009
_chemical_formula_sum 'C52.42 H80.84 B Cu N P2'
_chemical_formula_weight 861.36
_chemical_name_common '[BP2]Cu(NTol2)'
_chemical_name_systematic
; 
 ? 
;
_space_group_IT_number 14
_symmetry_cell_setting monoclinic
_symmetry_space_group_name_Hall '-P 2yn'
_symmetry_space_group_name_H-M 'P 1 21/n 1'
_atom_sites_solution_hydrogens geom
_atom_sites_solution_primary direct
_atom_sites_solution_secondary difmap
_audit_creation_method SHELXL-97
_cell_angle_alpha 90.00
_cell_angle_beta 91.277(2)
_cell_angle_gamma 90.00
_cell_formula_units_Z 4
_cell_length_a 16.3201(18)
_cell_length_b 16.3538(18)
_cell_length_c 18.849(2)
_cell_measurement_reflns_used 9693
_cell_measurement_temperature 100(2)
_cell_measurement_theta_max 30.07
_cell_measurement_theta_min 2.49
_cell_volume 5029.5(9)
_computing_cell_refinement 'Bruker SAINT'
_computing_data_collection 'Bruker APEX2'
_computing_data_reduction 'Bruker SAINT'
_computing_molecular_graphics 'Bruker SHELXTL'
_computing_publication_material 'Bruker SHELXTL'
_computing_structure_refinement 'SHELXL-97 (Sheldrick, 1997)'
_computing_structure_solution 'SHELXS-97 (Sheldrick, 1990)'
_diffrn_ambient_temperature 100(2)
_diffrn_measured_fraction_theta_full 1.000
_diffrn_measured_fraction_theta_max 1.000
_diffrn_measurement_device_type 'Bruker APEX-II CCD'
_diffrn_measurement_method '\f and \w scans'
_diffrn_radiation_monochromator graphite
_diffrn_radiation_source 'fine-focus sealed tube'
_diffrn_radiation_type MoK\a
_diffrn_radiation_wavelength 0.71073
_diffrn_reflns_av_R_equivalents 0.0613
_diffrn_reflns_av_sigmaI/netI 0.0325
_diffrn_reflns_limit_h_max 22
_diffrn_reflns_limit_h_min -22
_diffrn_reflns_limit_k_max 22
_diffrn_reflns_limit_k_min -22
_diffrn_reflns_limit_l_max 26
_diffrn_reflns_limit_l_min -26
_diffrn_reflns_number 132059
_diffrn_reflns_theta_full 29.57
_diffrn_reflns_theta_max 29.57
_diffrn_reflns_theta_min 1.63
_diffrn_standards_number 0
_exptl_absorpt_coefficient_mu .531
_exptl_absorpt_correction_type none
_exptl_crystal_colour orange
_exptl_crystal_density_diffrn 1.137
_exptl_crystal_density_method 'not measured'
_exptl_crystal_description block
_exptl_crystal_F_000 2488
_exptl_crystal_size_max 0.65
_exptl_crystal_size_mid 0.35
_exptl_crystal_size_min 0.20
_refine_diff_density_max 2.930
_refine_diff_density_min -1.964
_refine_diff_density_rms 0.103
_refine_ls_extinction_method none
_refine_ls_goodness_of_fit_ref 1.282
_refine_ls_hydrogen_treatment constr
_refine_ls_matrix_type full
_refine_ls_number_parameters 562
_refine_ls_number_reflns 14110
_refine_ls_number_restraints 105
_refine_ls_restrained_S_all 1.348
_refine_ls_R_factor_all 0.0807
_refine_ls_R_factor_gt 0.0606
_refine_ls_shift/su_max 6.784
_refine_ls_shift/su_mean 0.058
_refine_ls_structure_factor_coef Fsqd
_refine_ls_weighting_details 'calc w=1/[\s^2^(Fo^2^)+(0.0707P)^2^+5.6154P] where P=(Fo^2^+2Fc^2^)/3'
_refine_ls_weighting_scheme calc
_refine_ls_wR_factor_gt 0.1667
_refine_ls_wR_factor_ref 0.1813
_reflns_number_gt 10992
_reflns_number_total 14110
_reflns_threshold_expression >2sigma(I)
_cod_data_source_file ja809834k_si_002_2.cif
_cod_data_source_block 09032
_cod_original_cell_volume 5029.4(10)
_cod_database_code 4104076

loop_
_symmetry_equiv_pos_as_xyz
'x, y, z'
'-x+1/2, y+1/2, -z+1/2'
'-x, -y, -z'
'x-1/2, -y-1/2, z-1/2'

loop_
_atom_site_label
_atom_site_type_symbol
_atom_site_fract_x
_atom_site_fract_y
_atom_site_fract_z
_atom_site_U_iso_or_equiv
_atom_site_adp_type
_atom_site_occupancy
_atom_site_symmetry_multiplicity
_atom_site_calc_flag
_atom_site_refinement_flags
_atom_site_disorder_assembly
_atom_site_disorder_group
Cu1 Cu 0.17339(2) 0.334956(19) 0.415211(16) 0.01985(10) Uani 1 1 d . . .
P1 P 0.25601(4) 0.24495(4) 0.35815(3) 0.01892(14) Uani 1 1 d . . .
P2 P 0.07043(4) 0.36135(4) 0.33466(3) 0.01836(14) Uani 1 1 d . . .
N1 N 0.19533(15) 0.37563(15) 0.50847(12) 0.0242(5) Uani 1 1 d . . .
B1 B 0.14772(18) 0.24941(17) 0.21990(15) 0.0181(5) Uani 1 1 d . . .
C1 C 0.35398(17) 0.28816(17) 0.32312(15) 0.0236(5) Uani 1 1 d . . .
C2 C 0.32944(18) 0.36581(18) 0.28162(15) 0.0266(6) Uani 1 1 d . . .
H2A H 0.3788 0.3928 0.2644 0.040 Uiso 1 1 calc R . .
H2B H 0.3002 0.4031 0.3129 0.040 Uiso 1 1 calc R . .
H2C H 0.2938 0.3509 0.2412 0.040 Uiso 1 1 calc R . .
C3 C 0.39699(19) 0.2298(2) 0.27217(18) 0.0323(6) Uani 1 1 d . . .
H3A H 0.4448 0.2571 0.2523 0.049 Uiso 1 1 calc R . .
H3B H 0.3588 0.2142 0.2336 0.049 Uiso 1 1 calc R . .
H3C H 0.4148 0.1807 0.2980 0.049 Uiso 1 1 calc R . .
C4 C 0.41448(19) 0.3132(2) 0.38265(17) 0.0323(6) Uani 1 1 d . . .
H4A H 0.4414 0.2643 0.4022 0.048 Uiso 1 1 calc R . .
H4B H 0.3848 0.3412 0.4202 0.048 Uiso 1 1 calc R . .
H4C H 0.4559 0.3501 0.3636 0.048 Uiso 1 1 calc R . .
C5 C 0.27652(18) 0.15642(17) 0.42120(14) 0.0235(5) Uani 1 1 d . . .
C6 C 0.3150(2) 0.0814(2) 0.38659(17) 0.0384(8) Uani 1 1 d . . .
H6A H 0.3171 0.0362 0.4207 0.058 Uiso 1 1 calc R . .
H6B H 0.3707 0.0947 0.3720 0.058 Uiso 1 1 calc R . .
H6C H 0.2818 0.0652 0.3449 0.058 Uiso 1 1 calc R . .
C7 C 0.19278(19) 0.13149(19) 0.44992(16) 0.0303(6) Uani 1 1 d . . .
H7A H 0.1576 0.1118 0.4108 0.046 Uiso 1 1 calc R . .
H7B H 0.1671 0.1789 0.4722 0.046 Uiso 1 1 calc R . .
H7C H 0.2003 0.0879 0.4852 0.046 Uiso 1 1 calc R . .
C8 C 0.32942(19) 0.1830(2) 0.48581(16) 0.0310(6) Uani 1 1 d . . .
H8A H 0.3233 0.1433 0.5243 0.046 Uiso 1 1 calc R . .
H8B H 0.3116 0.2370 0.5018 0.046 Uiso 1 1 calc R . .
H8C H 0.3871 0.1856 0.4724 0.046 Uiso 1 1 calc R . .
C9 C 0.05241(18) 0.47591(16) 0.33461(14) 0.0234(5) Uani 1 1 d . . .
C10 C -0.0170(2) 0.50430(19) 0.28414(17) 0.0322(6) Uani 1 1 d . . .
H10A H -0.0182 0.5642 0.2827 0.048 Uiso 1 1 calc R . .
H10B H -0.0695 0.4839 0.3011 0.048 Uiso 1 1 calc R . .
H10C H -0.0076 0.4830 0.2364 0.048 Uiso 1 1 calc R . .
C11 C 0.1322(2) 0.51622(17) 0.31134(17) 0.0296(6) Uani 1 1 d . . .
H11A H 0.1408 0.5043 0.2611 0.044 Uiso 1 1 calc R . .
H11B H 0.1782 0.4946 0.3399 0.044 Uiso 1 1 calc R . .
H11C H 0.1285 0.5755 0.3182 0.044 Uiso 1 1 calc R . .
C12 C 0.0364(2) 0.50697(19) 0.41017(15) 0.0298(6) Uani 1 1 d . . .
H12A H 0.0333 0.5668 0.4099 0.045 Uiso 1 1 calc R . .
H12B H 0.0811 0.4894 0.4422 0.045 Uiso 1 1 calc R . .
H12C H -0.0155 0.4844 0.4266 0.045 Uiso 1 1 calc R . .
C13 C -0.02907(16) 0.30531(17) 0.34561(14) 0.0225(5) Uani 1 1 d . . .
C14 C -0.08221(18) 0.3027(2) 0.27710(16) 0.0306(6) Uani 1 1 d . . .
H14A H -0.0509 0.2778 0.2390 0.046 Uiso 1 1 calc R . .
H14B H -0.0980 0.3584 0.2635 0.046 Uiso 1 1 calc R . .
H14C H -0.1316 0.2702 0.2852 0.046 Uiso 1 1 calc R . .
C15 C -0.00645(17) 0.21672(18) 0.36614(16) 0.0267(6) Uani 1 1 d . . .
H15A H -0.0566 0.1848 0.3722 0.040 Uiso 1 1 calc R . .
H15B H 0.0257 0.2169 0.4107 0.040 Uiso 1 1 calc R . .
H15C H 0.0260 0.1922 0.3285 0.040 Uiso 1 1 calc R . .
C16 C -0.07937(18) 0.34163(19) 0.40576(16) 0.0291(6) Uani 1 1 d . . .
H16A H -0.0991 0.3961 0.3919 0.044 Uiso 1 1 calc R . .
H16B H -0.0449 0.3460 0.4488 0.044 Uiso 1 1 calc R . .
H16C H -0.1262 0.3060 0.4150 0.044 Uiso 1 1 calc R . .
C17 C 0.19923(16) 0.19885(15) 0.28391(13) 0.0194(5) Uani 1 1 d . . .
H17A H 0.2390 0.1637 0.2593 0.023 Uiso 1 1 calc R . .
H17B H 0.1590 0.1614 0.3053 0.023 Uiso 1 1 calc R . .
C18 C 0.10698(16) 0.33842(15) 0.24629(13) 0.0191(5) Uani 1 1 d . . .
H18A H 0.0600 0.3490 0.2134 0.023 Uiso 1 1 calc R . .
H18B H 0.1484 0.3808 0.2361 0.023 Uiso 1 1 calc R . .
C19 C 0.20714(16) 0.26932(16) 0.15197(13) 0.0198(5) Uani 1 1 d . . .
C20 C 0.21234(19) 0.34464(17) 0.11692(14) 0.0259(6) Uani 1 1 d . . .
H20 H 0.1788 0.3884 0.1322 0.031 Uiso 1 1 calc R . .
C21 C 0.2644(2) 0.35812(19) 0.06062(16) 0.0324(7) Uani 1 1 d . . .
H21 H 0.2665 0.4105 0.0389 0.039 Uiso 1 1 calc R . .
C22 C 0.3135(2) 0.2951(2) 0.03619(16) 0.0322(7) Uani 1 1 d . . .
H22 H 0.3501 0.3042 -0.0015 0.039 Uiso 1 1 calc R . .
C23 C 0.30793(19) 0.21901(19) 0.06761(15) 0.0285(6) Uani 1 1 d . . .
H23 H 0.3402 0.1750 0.0509 0.034 Uiso 1 1 calc R . .
C24 C 0.25521(17) 0.20666(17) 0.12365(14) 0.0233(5) Uani 1 1 d . . .
H24 H 0.2516 0.1535 0.1436 0.028 Uiso 1 1 calc R . .
C25 C 0.07739(16) 0.18766(17) 0.18527(13) 0.0204(5) Uani 1 1 d . . .
C26 C 0.02731(18) 0.21537(18) 0.12834(15) 0.0256(5) Uani 1 1 d . . .
H26 H 0.0336 0.2701 0.1124 0.031 Uiso 1 1 calc R . .
C27 C -0.03093(19) 0.16600(19) 0.09458(16) 0.0301(6) Uani 1 1 d . . .
H27 H -0.0637 0.1875 0.0567 0.036 Uiso 1 1 calc R . .
C28 C -0.04163(19) 0.0852(2) 0.11584(18) 0.0336(7) Uani 1 1 d . . .
H28 H -0.0814 0.0513 0.0929 0.040 Uiso 1 1 calc R . .
C29 C 0.00662(19) 0.05554(19) 0.17073(17) 0.0307(6) Uani 1 1 d . . .
H29 H 0.0000 0.0006 0.1860 0.037 Uiso 1 1 calc R . .
C30 C 0.06562(17) 0.10560(17) 0.20447(15) 0.0247(5) Uani 1 1 d . . .
H30 H 0.0988 0.0831 0.2417 0.030 Uiso 1 1 calc R . .
C31 C 0.23993(17) 0.44688(18) 0.52206(14) 0.0247(5) Uani 1 1 d . . .
C32 C 0.28791(19) 0.48006(19) 0.46796(15) 0.0291(6) Uani 1 1 d . . .
H32 H 0.2916 0.4517 0.4242 0.035 Uiso 1 1 calc R . .
C33 C 0.3298(2) 0.5529(2) 0.47697(16) 0.0315(6) Uani 1 1 d . . .
H33 H 0.3628 0.5730 0.4399 0.038 Uiso 1 1 calc R . .
C34 C 0.32405(18) 0.59746(19) 0.54024(16) 0.0299(6) Uani 1 1 d . . .
C35 C 0.27680(18) 0.5645(2) 0.59395(16) 0.0305(6) Uani 1 1 d . . .
H35 H 0.2729 0.5935 0.6374 0.037 Uiso 1 1 calc R . .
C36 C 0.23560(18) 0.49147(19) 0.58616(15) 0.0279(6) Uani 1 1 d . . .
H36 H 0.2041 0.4709 0.6240 0.033 Uiso 1 1 calc R . .
C37 C 0.3664(2) 0.6790(2) 0.54779(19) 0.0401(8) Uani 1 1 d . . .
H37A H 0.3596 0.6998 0.5960 0.060 Uiso 1 1 calc R . .
H37B H 0.3424 0.7177 0.5136 0.060 Uiso 1 1 calc R . .
H37C H 0.4250 0.6724 0.5387 0.060 Uiso 1 1 calc R . .
C38 C 0.17172(18) 0.32783(18) 0.56691(14) 0.0261(6) Uani 1 1 d . . .
C39 C 0.2267(2) 0.3087(2) 0.62280(17) 0.0360(7) Uani 1 1 d . . .
H39 H 0.2800 0.3320 0.6239 0.043 Uiso 1 1 calc R . .
C40 C 0.2038(2) 0.2564(3) 0.67589(18) 0.0425(8) Uani 1 1 d . . .
H40 H 0.2420 0.2438 0.7130 0.051 Uiso 1 1 calc R . .
C41 C 0.1263(2) 0.2217(2) 0.67672(17) 0.0381(8) Uani 1 1 d . . .
C42 C 0.0713(2) 0.2406(2) 0.62148(16) 0.0329(7) Uani 1 1 d . . .
H42 H 0.0177 0.2178 0.6211 0.040 Uiso 1 1 calc R . .
C43 C 0.09434(19) 0.2925(2) 0.56686(15) 0.0291(6) Uani 1 1 d . . .
H43 H 0.0566 0.3040 0.5291 0.035 Uiso 1 1 calc R . .
C44 C 0.1025(3) 0.1650(3) 0.7366(2) 0.0543(11) Uani 1 1 d . . .
H44A H 0.1484 0.1284 0.7482 0.081 Uiso 1 1 calc R . .
H44B H 0.0547 0.1326 0.7217 0.081 Uiso 1 1 calc R . .
H44C H 0.0892 0.1975 0.7785 0.081 Uiso 1 1 calc R . .
C45 C 0.0460(6) 0.9484(5) 0.4565(4) 0.345(11) Uani 1 1 d DU . .
H45A H 0.0321 0.8899 0.4619 0.414 Uiso 1 1 calc R . .
H45B H 0.1058 0.9568 0.4620 0.414 Uiso 1 1 calc R . .
C46 C 0.0128(5) 0.9832(4) 0.3939(5) 0.155(5) Uani 1 1 d DU . .
H46A H -0.0413 0.9599 0.3803 0.186 Uiso 1 1 calc R A 4
H46B H 0.0095 1.0436 0.3962 0.186 Uiso 1 1 calc R A 4
C47A C 0.0750(14) 0.9560(15) 0.3509(8) 0.265(13) Uani 0.444(17) 1 d PDU B 4
H47A H 0.0901 0.8999 0.3642 0.398 Uiso 0.444(17) 1 calc PR B 4
H47B H 0.1229 0.9917 0.3570 0.398 Uiso 0.444(17) 1 calc PR B 4
H47C H 0.0562 0.9572 0.3012 0.398 Uiso 0.444(17) 1 calc PR B 4
C47B C -0.0740(11) 0.9785(14) 0.3841(10) 0.33(2) Uani 0.556(17) 1 d PDU B 5
H47D H -0.0933 1.0254 0.3560 0.489 Uiso 0.556(17) 1 calc PR B 5
H47E H -0.1001 0.9790 0.4304 0.489 Uiso 0.556(17) 1 calc PR B 5
H47F H -0.0883 0.9277 0.3590 0.489 Uiso 0.556(17) 1 calc PR B 5
C49 C 0.4016(8) 0.8963(6) 0.5982(6) 0.214(6) Uani 1 1 d DU C .
H49A H 0.4400 0.8820 0.6377 0.256 Uiso 1 1 calc R . .
H49B H 0.3750 0.8458 0.5800 0.256 Uiso 1 1 calc R . .
C52 C 0.2165(11) 0.9378(8) 0.7089(6) 0.227(6) Uani 1 1 d DU . .
C48 C 0.4431(6) 0.9392(12) 0.5424(10) 0.344(13) Uani 1 1 d DU . .
H48A H 0.4131 0.9313 0.4973 0.516 Uiso 1 1 calc R . .
H48B H 0.4989 0.9177 0.5384 0.516 Uiso 1 1 calc R . .
H48C H 0.4456 0.9977 0.5537 0.516 Uiso 1 1 calc R . .
C51B C 0.2806(14) 1.0005(13) 0.6822(12) 0.221(8) Uani 0.49(3) 1 d PDU C 2
H51A H 0.3153 1.0196 0.7226 0.265 Uiso 0.49(3) 1 calc PR C 2
H51B H 0.2520 1.0485 0.6613 0.265 Uiso 0.49(3) 1 calc PR C 2
C50 C 0.3396(8) 0.9572(8) 0.6211(6) 0.202(5) Uani 1 1 d DU . .
H50A H 0.3634 1.0014 0.6510 0.243 Uiso 1 1 calc R C 1
H50B H 0.3072 0.9806 0.5810 0.243 Uiso 1 1 calc R C 1
C51A C 0.2898(11) 0.8918(11) 0.6654(11) 0.245(9) Uani 0.68(3) 1 d PDU C 1
H51C H 0.3273 0.8635 0.6994 0.294 Uiso 0.68(3) 1 calc PR C 1
H51D H 0.2656 0.8503 0.6329 0.294 Uiso 0.68(3) 1 calc PR C 1
C51C C 0.2441(16) 0.975(2) 0.6377(15) 0.181(10) Uani 0.25(2) 1 d PDU C 3
H51E H 0.2349 1.0344 0.6386 0.218 Uiso 0.25(2) 1 calc PR C 3
H51F H 0.2096 0.9516 0.5988 0.218 Uiso 0.25(2) 1 calc PR C 3

loop_
_atom_site_aniso_label
_atom_site_aniso_U_11
_atom_site_aniso_U_22
_atom_site_aniso_U_33
_atom_site_aniso_U_23
_atom_site_aniso_U_13
_atom_site_aniso_U_12
Cu1 0.02478(17) 0.01929(16) 0.01549(15) -0.00051(11) 0.00044(12) 0.00184(12)
P1 0.0211(3) 0.0182(3) 0.0174(3) -0.0010(2) -0.0009(2) 0.0008(2)
P2 0.0199(3) 0.0186(3) 0.0166(3) 0.0008(2) 0.0026(2) 0.0015(2)
N1 0.0287(12) 0.0263(12) 0.0173(10) -0.0026(9) -0.0010(9) 0.0068(9)
B1 0.0203(13) 0.0177(12) 0.0164(12) -0.0001(10) 0.0012(10) -0.0014(10)
C1 0.0225(12) 0.0237(13) 0.0245(12) -0.0035(10) -0.0009(10) -0.0025(10)
C2 0.0288(14) 0.0275(14) 0.0237(13) -0.0001(11) 0.0007(11) -0.0026(11)
C3 0.0247(14) 0.0338(16) 0.0389(16) -0.0088(13) 0.0078(12) -0.0030(12)
C4 0.0305(15) 0.0323(15) 0.0337(15) 0.0016(12) -0.0095(12) -0.0082(12)
C5 0.0283(13) 0.0227(12) 0.0194(12) 0.0010(10) -0.0014(10) 0.0039(10)
C6 0.059(2) 0.0271(15) 0.0291(15) 0.0029(12) 0.0060(14) 0.0151(15)
C7 0.0341(15) 0.0293(14) 0.0276(14) 0.0079(11) -0.0017(12) -0.0020(12)
C8 0.0319(15) 0.0364(16) 0.0243(13) 0.0039(12) -0.0068(11) 0.0018(12)
C9 0.0295(13) 0.0197(12) 0.0211(12) 0.0000(9) 0.0039(10) 0.0047(10)
C10 0.0379(16) 0.0271(14) 0.0314(15) 0.0037(12) -0.0013(12) 0.0092(12)
C11 0.0377(16) 0.0197(13) 0.0318(14) 0.0004(11) 0.0078(12) 0.0001(11)
C12 0.0382(16) 0.0266(14) 0.0247(13) -0.0032(11) 0.0057(12) 0.0083(12)
C13 0.0187(12) 0.0266(13) 0.0224(12) 0.0046(10) 0.0025(9) 0.0012(10)
C14 0.0234(13) 0.0389(16) 0.0295(14) 0.0043(12) -0.0013(11) -0.0032(12)
C15 0.0233(13) 0.0251(13) 0.0318(14) 0.0038(11) 0.0048(11) -0.0018(10)
C16 0.0251(13) 0.0353(15) 0.0272(14) 0.0051(11) 0.0077(11) 0.0041(11)
C17 0.0218(12) 0.0185(11) 0.0179(11) -0.0014(9) 0.0007(9) -0.0013(9)
C18 0.0220(12) 0.0187(11) 0.0167(11) 0.0003(9) 0.0036(9) 0.0002(9)
C19 0.0205(11) 0.0212(12) 0.0175(11) -0.0013(9) -0.0008(9) -0.0017(9)
C20 0.0332(15) 0.0241(13) 0.0207(12) -0.0014(10) 0.0057(11) 0.0009(11)
C21 0.0460(18) 0.0245(14) 0.0273(14) 0.0028(11) 0.0123(13) -0.0010(13)
C22 0.0395(17) 0.0319(15) 0.0259(14) -0.0026(12) 0.0151(12) -0.0028(13)
C23 0.0319(15) 0.0295(14) 0.0243(13) -0.0054(11) 0.0050(11) 0.0036(12)
C24 0.0284(13) 0.0213(12) 0.0204(12) -0.0020(10) 0.0022(10) 0.0007(10)
C25 0.0204(12) 0.0230(12) 0.0179(11) -0.0028(9) 0.0008(9) -0.0009(9)
C26 0.0289(14) 0.0247(13) 0.0232(12) -0.0002(10) -0.0036(10) -0.0009(11)
C27 0.0285(14) 0.0358(16) 0.0257(14) -0.0029(12) -0.0078(11) -0.0004(12)
C28 0.0275(14) 0.0354(16) 0.0376(16) -0.0082(13) -0.0048(12) -0.0062(12)
C29 0.0320(15) 0.0231(13) 0.0368(16) -0.0021(12) -0.0012(12) -0.0071(11)
C30 0.0271(13) 0.0216(12) 0.0252(13) -0.0015(10) -0.0015(10) -0.0025(10)
C31 0.0247(13) 0.0295(14) 0.0197(12) -0.0039(10) -0.0035(10) 0.0077(11)
C32 0.0370(16) 0.0285(14) 0.0217(12) -0.0040(11) 0.0005(11) 0.0049(12)
C33 0.0375(16) 0.0330(15) 0.0238(13) 0.0006(11) -0.0025(12) 0.0043(13)
C34 0.0279(14) 0.0304(15) 0.0310(14) -0.0032(12) -0.0101(11) 0.0058(12)
C35 0.0283(14) 0.0379(16) 0.0252(13) -0.0109(12) -0.0060(11) 0.0094(12)
C36 0.0253(13) 0.0371(16) 0.0212(12) -0.0075(11) -0.0018(10) 0.0084(12)
C37 0.0445(19) 0.0370(18) 0.0382(18) -0.0058(14) -0.0122(15) -0.0011(14)
C38 0.0285(14) 0.0318(15) 0.0181(12) -0.0029(10) 0.0003(10) 0.0095(11)
C39 0.0296(15) 0.051(2) 0.0275(15) 0.0054(14) -0.0025(12) 0.0087(14)
C40 0.0349(17) 0.062(2) 0.0307(16) 0.0140(16) -0.0063(13) 0.0127(16)
C41 0.0377(17) 0.049(2) 0.0274(15) 0.0118(14) 0.0031(13) 0.0133(15)
C42 0.0312(15) 0.0406(17) 0.0271(14) 0.0027(12) 0.0033(12) 0.0077(13)
C43 0.0302(14) 0.0373(16) 0.0198(12) 0.0007(11) -0.0014(11) 0.0090(12)
C44 0.046(2) 0.078(3) 0.040(2) 0.030(2) 0.0049(17) 0.013(2)
C45 0.327(17) 0.310(15) 0.385(17) 0.285(13) -0.279(14) -0.267(13)
C46 0.163(7) 0.076(4) 0.218(10) 0.083(5) -0.132(7) -0.077(5)
C47A 0.26(3) 0.16(2) 0.37(2) -0.04(2) -0.189(17) 0.12(2)
C47B 0.170(14) 0.40(5) 0.41(4) 0.13(4) -0.11(2) -0.04(3)
C49 0.329(13) 0.085(6) 0.219(11) -0.038(7) -0.177(9) 0.031(8)
C52 0.445(19) 0.120(8) 0.114(8) 0.001(7) -0.067(9) 0.066(11)
C48 0.118(9) 0.48(3) 0.42(2) 0.127(19) -0.100(9) 0.082(13)
C51B 0.35(2) 0.120(16) 0.181(17) 0.011(12) -0.141(14) 0.082(12)
C50 0.268(11) 0.172(10) 0.160(8) -0.032(6) -0.163(7) 0.038(8)
C51A 0.36(2) 0.117(13) 0.25(2) 0.001(11) -0.121(13) 0.080(12)
C51C 0.318(18) 0.10(2) 0.126(17) 0.013(15) -0.124(16) 0.029(18)

loop_
_atom_type_symbol
_atom_type_description
_atom_type_scat_dispersion_real
_atom_type_scat_dispersion_imag
_atom_type_scat_source
C C 0.0033 0.0016 'International Tables Vol C Tables 4.2.6.8 and 6.1.1.4'
H H 0.0000 0.0000 'International Tables Vol C Tables 4.2.6.8 and 6.1.1.4'
B B 0.0013 0.0007 'International Tables Vol C Tables 4.2.6.8 and 6.1.1.4'
N N 0.0061 0.0033 'International Tables Vol C Tables 4.2.6.8 and 6.1.1.4'
P P 0.1023 0.0942 'International Tables Vol C Tables 4.2.6.8 and 6.1.1.4'
Cu Cu 0.3201 1.2651 'International Tables Vol C Tables 4.2.6.8 and 6.1.1.4'

loop_
_geom_angle_atom_site_label_1
_geom_angle_atom_site_label_2
_geom_angle_atom_site_label_3
_geom_angle
_geom_angle_site_symmetry_1
N1 Cu1 P2 131.94(7) .
N1 Cu1 P1 123.99(7) .
P2 Cu1 P1 104.04(3) .
C17 P1 C1 107.89(12) .
C17 P1 C5 104.15(12) .
C1 P1 C5 111.53(13) .
C17 P1 Cu1 109.44(9) .
C1 P1 Cu1 116.04(9) .
C5 P1 Cu1 107.14(9) .
C18 P2 C13 107.54(12) .
C18 P2 C9 104.89(12) .
C13 P2 C9 110.32(13) .
C18 P2 Cu1 108.57(9) .
C13 P2 Cu1 117.39(9) .
C9 P2 Cu1 107.41(9) .
C31 N1 C38 118.0(2) .
C31 N1 Cu1 123.19(19) .
C38 N1 Cu1 118.52(19) .
C25 B1 C19 103.21(19) .
C25 B1 C17 108.4(2) .
C19 B1 C17 111.2(2) .
C25 B1 C18 111.7(2) .
C19 B1 C18 107.5(2) .
C17 B1 C18 114.2(2) .
C4 C1 C3 109.1(3) .
C4 C1 C2 107.9(2) .
C3 C1 C2 108.2(2) .
C4 C1 P1 112.4(2) .
C3 C1 P1 112.95(19) .
C2 C1 P1 105.94(19) .
C1 C2 H2A 109.5 .
C1 C2 H2B 109.5 .
H2A C2 H2B 109.5 .
C1 C2 H2C 109.5 .
H2A C2 H2C 109.5 .
H2B C2 H2C 109.5 .
C1 C3 H3A 109.5 .
C1 C3 H3B 109.5 .
H3A C3 H3B 109.5 .
C1 C3 H3C 109.5 .
H3A C3 H3C 109.5 .
H3B C3 H3C 109.5 .
C1 C4 H4A 109.5 .
C1 C4 H4B 109.5 .
H4A C4 H4B 109.5 .
C1 C4 H4C 109.5 .
H4A C4 H4C 109.5 .
H4B C4 H4C 109.5 .
C6 C5 C7 108.3(3) .
C6 C5 C8 109.6(3) .
C7 C5 C8 106.5(2) .
C6 C5 P1 114.4(2) .
C7 C5 P1 106.10(19) .
C8 C5 P1 111.6(2) .
C5 C6 H6A 109.5 .
C5 C6 H6B 109.5 .
H6A C6 H6B 109.5 .
C5 C6 H6C 109.5 .
H6A C6 H6C 109.5 .
H6B C6 H6C 109.5 .
C5 C7 H7A 109.5 .
C5 C7 H7B 109.5 .
H7A C7 H7B 109.5 .
C5 C7 H7C 109.5 .
H7A C7 H7C 109.5 .
H7B C7 H7C 109.5 .
C5 C8 H8A 109.5 .
C5 C8 H8B 109.5 .
H8A C8 H8B 109.5 .
C5 C8 H8C 109.5 .
H8A C8 H8C 109.5 .
H8B C8 H8C 109.5 .
C11 C9 C10 108.2(2) .
C11 C9 C12 106.6(2) .
C10 C9 C12 109.6(2) .
C11 C9 P2 107.01(18) .
C10 C9 P2 114.3(2) .
C12 C9 P2 110.79(19) .
C9 C10 H10A 109.5 .
C9 C10 H10B 109.5 .
H10A C10 H10B 109.5 .
C9 C10 H10C 109.5 .
H10A C10 H10C 109.5 .
H10B C10 H10C 109.5 .
C9 C11 H11A 109.5 .
C9 C11 H11B 109.5 .
H11A C11 H11B 109.5 .
C9 C11 H11C 109.5 .
H11A C11 H11C 109.5 .
H11B C11 H11C 109.5 .
C9 C12 H12A 109.5 .
C9 C12 H12B 109.5 .
H12A C12 H12B 109.5 .
C9 C12 H12C 109.5 .
H12A C12 H12C 109.5 .
H12B C12 H12C 109.5 .
C16 C13 C14 109.3(2) .
C16 C13 C15 107.9(2) .
C14 C13 C15 108.1(2) .
C16 C13 P2 111.7(2) .
C14 C13 P2 113.16(19) .
C15 C13 P2 106.43(18) .
C13 C14 H14A 109.5 .
C13 C14 H14B 109.5 .
H14A C14 H14B 109.5 .
C13 C14 H14C 109.5 .
H14A C14 H14C 109.5 .
H14B C14 H14C 109.5 .
C13 C15 H15A 109.5 .
C13 C15 H15B 109.5 .
H15A C15 H15B 109.5 .
C13 C15 H15C 109.5 .
H15A C15 H15C 109.5 .
H15B C15 H15C 109.5 .
C13 C16 H16A 109.5 .
C13 C16 H16B 109.5 .
H16A C16 H16B 109.5 .
C13 C16 H16C 109.5 .
H16A C16 H16C 109.5 .
H16B C16 H16C 109.5 .
B1 C17 P1 125.96(18) .
B1 C17 H17A 105.8 .
P1 C17 H17A 105.8 .
B1 C17 H17B 105.8 .
P1 C17 H17B 105.8 .
H17A C17 H17B 106.2 .
B1 C18 P2 126.10(17) .
B1 C18 H18A 105.8 .
P2 C18 H18A 105.8 .
B1 C18 H18B 105.8 .
P2 C18 H18B 105.8 .
H18A C18 H18B 106.2 .
C20 C19 C24 115.0(2) .
C20 C19 B1 125.5(2) .
C24 C19 B1 119.5(2) .
C21 C20 C19 122.9(3) .
C21 C20 H20 118.6 .
C19 C20 H20 118.6 .
C22 C21 C20 120.1(3) .
C22 C21 H21 120.0 .
C20 C21 H21 120.0 .
C23 C22 C21 118.8(3) .
C23 C22 H22 120.6 .
C21 C22 H22 120.6 .
C22 C23 C24 120.2(3) .
C22 C23 H23 119.9 .
C24 C23 H23 119.9 .
C23 C24 C19 122.9(3) .
C23 C24 H24 118.6 .
C19 C24 H24 118.6 .
C30 C25 C26 115.0(2) .
C30 C25 B1 125.5(2) .
C26 C25 B1 119.4(2) .
C27 C26 C25 122.7(3) .
C27 C26 H26 118.6 .
C25 C26 H26 118.6 .
C26 C27 C28 120.5(3) .
C26 C27 H27 119.7 .
C28 C27 H27 119.7 .
C29 C28 C27 118.5(3) .
C29 C28 H28 120.7 .
C27 C28 H28 120.7 .
C28 C29 C30 120.7(3) .
C28 C29 H29 119.7 .
C30 C29 H29 119.7 .
C29 C30 C25 122.4(3) .
C29 C30 H30 118.8 .
C25 C30 H30 118.8 .
N1 C31 C32 119.0(2) .
N1 C31 C36 123.5(3) .
C32 C31 C36 117.3(3) .
C33 C32 C31 121.6(3) .
C33 C32 H32 119.2 .
C31 C32 H32 119.2 .
C32 C33 C34 120.7(3) .
C32 C33 H33 119.7 .
C34 C33 H33 119.6 .
C35 C34 C33 117.7(3) .
C35 C34 C37 122.2(3) .
C33 C34 C37 120.1(3) .
C36 C35 C34 122.3(3) .
C36 C35 H35 118.9 .
C34 C35 H35 118.8 .
C35 C36 C31 120.3(3) .
C35 C36 H36 119.8 .
C31 C36 H36 119.8 .
C34 C37 H37A 109.5 .
C34 C37 H37B 109.5 .
H37A C37 H37B 109.5 .
C34 C37 H37C 109.5 .
H37A C37 H37C 109.5 .
H37B C37 H37C 109.5 .
C43 C38 C39 118.3(3) .
C43 C38 N1 119.6(3) .
C39 C38 N1 121.9(3) .
C40 C39 C38 120.3(3) .
C40 C39 H39 119.9 .
C38 C39 H39 119.8 .
C39 C40 C41 121.8(3) .
C39 C40 H40 119.1 .
C41 C40 H40 119.1 .
C40 C41 C42 118.2(3) .
C40 C41 C44 120.5(3) .
C42 C41 C44 121.3(3) .
C43 C42 C41 120.5(3) .
C43 C42 H42 119.8 .
C41 C42 H42 119.8 .
C38 C43 C42 120.9(3) .
C38 C43 H43 119.5 .
C42 C43 H43 119.5 .
C41 C44 H44A 109.5 .
C41 C44 H44B 109.5 .
H44A C44 H44B 109.5 .
C41 C44 H44C 109.5 .
H44A C44 H44C 109.5 .
H44B C44 H44C 109.5 .
C45 C45 C46 92.7(7) 3_576
C45 C45 H45A 113.1 3_576
C46 C45 H45A 113.1 .
C45 C45 H45B 113.3 3_576
C46 C45 H45B 113.4 .
H45A C45 H45B 110.4 .
C47A C46 C47B 130.2(14) .
C47A C46 C45 95.0(8) .
C47B C46 C45 116.7(12) .
C47A C46 H46A 113.2 .
C47B C46 H46A 20.8 .
C45 C46 H46A 112.9 .
C47A C46 H46B 112.0 .
C47B C46 H46B 90.8 .
C45 C46 H46B 113.0 .
H46A C46 H46B 110.2 .
C46 C47A H47A 108.8 .
C46 C47A H47B 110.1 .
C46 C47A H47C 109.5 .
C46 C47B H47D 110.1 .
C46 C47B H47E 109.7 .
C46 C47B H47F 109.8 .
C48 C49 C50 102.6(12) .
C48 C49 H49A 111.3 .
C50 C49 H49A 111.2 .
C48 C49 H49B 111.1 .
C50 C49 H49B 111.3 .
H49A C49 H49B 109.2 .
C51C C52 C51B 41.6(16) .
C51C C52 C51A 61.2(14) .
C51B C52 C51A 68.9(13) .
C49 C48 H48A 109.6 .
C49 C48 H48B 109.4 .
H48A C48 H48B 109.5 .
C49 C48 H48C 109.4 .
H48A C48 H48C 109.5 .
H48B C48 H48C 109.5 .
C52 C51B C50 110.2(15) .
C52 C51B H51A 109.5 .
C50 C51B H51A 109.6 .
C52 C51B H51B 109.7 .
C50 C51B H51B 109.7 .
H51A C51B H51B 108.1 .
C51A C50 C49 93.4(9) .
C51A C50 C51C 60.9(14) .
C49 C50 C51C 146.6(19) .
C51A C50 C51B 67.4(12) .
C49 C50 C51B 152.4(12) .
C51C C50 C51B 39.0(15) .
C51A C50 H50A 113.0 .
C49 C50 H50A 113.0 .
C51C C50 H50A 97.4 .
C51B C50 H50A 61.6 .
C51A C50 H50B 113.0 .
C49 C50 H50B 113.0 .
C51C C50 H50B 65.2 .
C51B C50 H50B 93.3 .
H50A C50 H50B 110.4 .
C50 C51A C52 109.8(12) .
C50 C51A H51C 109.7 .
C52 C51A H51C 109.7 .
C50 C51A H51D 109.7 .
C52 C51A H51D 109.8 .
H51C C51A H51D 108.2 .
C52 C51C C50 113.5(17) .
C52 C51C H51E 108.8 .
C50 C51C H51E 108.9 .
C52 C51C H51F 108.9 .
C50 C51C H51F 108.9 .
H51E C51C H51F 107.7 .

loop_
_geom_bond_atom_site_label_1
_geom_bond_atom_site_label_2
_geom_bond_distance
_geom_bond_site_symmetry_2
Cu1 N1 1.906(2) .
Cu1 P2 2.2806(8) .
Cu1 P1 2.2816(7) .
P1 C17 1.824(3) .
P1 C1 1.881(3) .
P1 C5 1.898(3) .
P2 C18 1.821(3) .
P2 C13 1.880(3) .
P2 C9 1.896(3) .
N1 C31 1.395(4) .
N1 C38 1.411(4) .
B1 C25 1.652(4) .
B1 C19 1.656(4) .
B1 C17 1.674(4) .
B1 C18 1.680(4) .
C1 C4 1.534(4) .
C1 C3 1.535(4) .
C1 C2 1.540(4) .
C2 H2A 0.9800 .
C2 H2B 0.9800 .
C2 H2C 0.9800 .
C3 H3A 0.9800 .
C3 H3B 0.9800 .
C3 H3C 0.9800 .
C4 H4A 0.9800 .
C4 H4B 0.9800 .
C4 H4C 0.9800 .
C5 C6 1.531(4) .
C5 C7 1.536(4) .
C5 C8 1.540(4) .
C6 H6A 0.9800 .
C6 H6B 0.9800 .
C6 H6C 0.9800 .
C7 H7A 0.9800 .
C7 H7B 0.9800 .
C7 H7C 0.9800 .
C8 H8A 0.9800 .
C8 H8B 0.9800 .
C8 H8C 0.9800 .
C9 C11 1.532(4) .
C9 C10 1.535(4) .
C9 C12 1.540(4) .
C10 H10A 0.9800 .
C10 H10B 0.9800 .
C10 H10C 0.9800 .
C11 H11A 0.9800 .
C11 H11B 0.9800 .
C11 H11C 0.9800 .
C12 H12A 0.9800 .
C12 H12B 0.9800 .
C12 H12C 0.9800 .
C13 C16 1.534(4) .
C13 C14 1.540(4) .
C13 C15 1.542(4) .
C14 H14A 0.9800 .
C14 H14B 0.9800 .
C14 H14C 0.9800 .
C15 H15A 0.9800 .
C15 H15B 0.9800 .
C15 H15C 0.9800 .
C16 H16A 0.9800 .
C16 H16B 0.9800 .
C16 H16C 0.9800 .
C17 H17A 0.9900 .
C17 H17B 0.9900 .
C18 H18A 0.9900 .
C18 H18B 0.9900 .
C19 C20 1.401(4) .
C19 C24 1.403(4) .
C20 C21 1.392(4) .
C20 H20 0.9500 .
C21 C22 1.389(4) .
C21 H21 0.9500 .
C22 C23 1.382(4) .
C22 H22 0.9500 .
C23 C24 1.392(4) .
C23 H23 0.9500 .
C24 H24 0.9500 .
C25 C30 1.404(4) .
C25 C26 1.409(4) .
C26 C27 1.390(4) .
C26 H26 0.9500 .
C27 C28 1.393(5) .
C27 H27 0.9500 .
C28 C29 1.375(5) .
C28 H28 0.9500 .
C29 C30 1.405(4) .
C29 H29 0.9500 .
C30 H30 0.9500 .
C31 C32 1.408(4) .
C31 C36 1.414(4) .
C32 C33 1.381(4) .
C32 H32 0.9500 .
C33 C34 1.403(4) .
C33 H33 0.9500 .
C34 C35 1.394(5) .
C34 C37 1.507(5) .
C35 C36 1.377(5) .
C35 H35 0.9500 .
C36 H36 0.9500 .
C37 H37A 0.9800 .
C37 H37B 0.9800 .
C37 H37C 0.9800 .
C38 C43 1.388(4) .
C38 C39 1.404(4) .
C39 C40 1.375(5) .
C39 H39 0.9500 .
C40 C41 1.387(5) .
C40 H40 0.9500 .
C41 C42 1.394(4) .
C41 C44 1.517(5) .
C42 C43 1.393(4) .
C42 H42 0.9500 .
C43 H43 0.9500 .
C44 H44A 0.9800 .
C44 H44B 0.9800 .
C44 H44C 0.9800 .
C45 C45 2.811(17) 3_576
C45 C46 1.407(10) .
C45 H45A 0.9900 .
C45 H45B 0.9900 .
C46 C47A 1.387(14) .
C46 C47B 1.427(16) .
C46 H46A 0.9900 .
C46 H46B 0.9900 .
C47A H47A 0.9800 .
C47A H47B 0.9800 .
C47A H47C 0.9800 .
C47B H47D 0.9839 .
C47B H47E 0.9838 .
C47B H47F 0.9838 .
C49 C48 1.445(13) .
C49 C50 1.492(13) .
C49 H49A 0.9900 .
C49 H49B 0.9900 .
C52 C51C 1.546(19) .
C52 C51B 1.557(18) .
C52 C51A 1.646(16) .
C48 H48A 0.9800 .
C48 H48B 0.9800 .
C48 H48C 0.9800 .
C51B C50 1.672(18) .
C51B H51A 0.9900 .
C51B H51B 0.9900 .
C50 C51A 1.592(16) .
C50 C51C 1.62(2) .
C50 H50A 0.9900 .
C50 H50B 0.9900 .
C51A H51C 0.9900 .
C51A H51D 0.9900 .
C51C H51E 0.9900 .
C51C H51F 0.9900 .
